data_9013898
loop_
_publ_author_name
'Redhammer, G"unther J.'
'Roth, Georg'
'Amthauer, Georg'

_publ_section_title
;
 Chromium-based clinopyroxene-type germanates NaCrGe~2~O~6~ and
 LiCrGe~2~O~6~ at 298K

 Note: pyroxene structure
;
_journal_coden_ASTM ACSCEE
_journal_coeditor_code FA3169
_journal_issue 12
_journal_name_full
;
 Acta Crystallographica, Section C: Crystal Structure Communications
;
_journal_page_first i97
_journal_page_last i102
_journal_paper_doi 10.1107/S0108270108037633
_journal_volume 64
_journal_year 2008
_chemical_formula_structural LiCrGe2O6
_chemical_formula_sum 'Cr Ge2 Li O6'
_space_group_IT_number 14
_symmetry_space_group_name_Hall '-P 2ybc'
_symmetry_space_group_name_H-M 'P 1 21/c 1'
_cell_angle_alpha 90
_cell_angle_beta 108.905
_cell_angle_gamma 90
_cell_length_a 9.7989
_cell_length_b 8.7190
_cell_length_c 5.3410
_cell_formula_units_Z 4
_cell_volume 431.702
_exptl_crystal_density_diffrn 4.618
_cod_duplicate_entry 2016855
_cod_original_formula_sum 'Li Cr Ge2 O6'
_cod_database_code 9013898

loop_
_symmetry_equiv_pos_as_xyz
x,y,z
x,1/2-y,1/2+z
-x,1/2+y,1/2-z
-x,-y,-z

loop_
_atom_site_aniso_label
_atom_site_aniso_U_11
_atom_site_aniso_U_22
_atom_site_aniso_U_33
_atom_site_aniso_U_12
_atom_site_aniso_U_13
_atom_site_aniso_U_23
Li1 0.01700 0.01400 0.02000 0.00100 0.00400 0.00000
Cr1 0.00520 0.00430 0.00400 -0.00009 0.00170 0.00018
Ge1A 0.00600 0.00590 0.00510 -0.00082 0.00172 -0.00021
Ge1B 0.00610 0.00560 0.00440 -0.00078 0.00129 -0.00029
O1A 0.00400 0.00760 0.00560 -0.00150 0.00050 -0.00010
O2A 0.01390 0.00900 0.01660 -0.00420 0.00810 -0.00210
O3A 0.01070 0.01150 0.00480 -0.00150 0.00200 0.00250
O1B 0.00680 0.00790 0.00590 -0.00210 0.00110 0.00060
O2B 0.01090 0.00860 0.00680 -0.00410 0.00330 -0.00170
O3B 0.00970 0.00870 0.00660 0.00270 0.00370 0.00370

loop_
_atom_site_label
_atom_site_fract_x
_atom_site_fract_y
_atom_site_fract_z
_atom_site_U_iso_or_equiv
Li1 0.25710 0.48590 0.72100 0.01730
Cr1 0.25128 0.65992 0.21270 0.00447
Ge1A 0.04680 0.34443 0.27339 0.00566
Ge1B 0.55421 0.84164 0.22963 0.00545
O1A -0.14270 0.33250 0.17320 0.00600
O2A 0.11420 0.52590 0.28300 0.01240
O3A 0.11760 0.29060 0.60790 0.00910
O1B 0.36410 0.83210 0.10500 0.00710
O2B 0.63080 1.00720 0.38610 0.00870
O3B 0.61290 0.68910 0.45520 0.00810

loop_
_cod_related_entry_id
_cod_related_entry_database
_cod_related_entry_code
1 AMCSD 0010349
